data_4033748
loop_
_publ_author_name
'Walkowiak, J\;edrzej'
'Salamon, Katarzyna'
'Franczyk, Adrian'
'Stefanowska, Kinga'
'Szyling, Jakub'
'Kownacki, Ireneusz'

_publ_contact_author
;
Maciej Kubicki   
Faculty of Chemistry 
Adam Mickiewicz University
Grunwaldzka 6              
60-780 Pozna\'n   
Poland             
;
_publ_section_title
;
 Pt-Catalyzed Hydrosilylation of 1,3-Diynes with Triorganosilanes: Regio-
 and Stereoselective Synthesis of Mono- or Bis-silylated Adducts.
;
_journal_issue 4
_journal_name_full 'The Journal of organic chemistry'
_journal_page_first 2358
_journal_page_last 2365
_journal_paper_doi 10.1021/acs.joc.8b03143
_journal_volume 84
_journal_year 2019
_chemical_formula_moiety 'C30 H34 Si'
_chemical_formula_sum 'C30 H34 Si'
_chemical_formula_weight 422.66
_space_group_crystal_system orthorhombic
_space_group_IT_number 19
_space_group_name_Hall 'P 2ac 2ab'
_space_group_name_H-M_alt 'P 21 21 21'
_atom_sites_solution_hydrogens geom
_audit_creation_method SHELXL-2014/7
_cell_angle_alpha 90
_cell_angle_beta 90
_cell_angle_gamma 90
_cell_formula_units_Z 4
_cell_length_a 8.4109(4)
_cell_length_b 10.9387(4)
_cell_length_c 28.7518(13)
_cell_measurement_reflns_used 5900
_cell_measurement_temperature 295(2)
_cell_measurement_theta_max 26.5650
_cell_measurement_theta_min 3.7020
_cell_volume 2645.3(2)
_computing_cell_refinement 'CrysAlisPro 1.171.38.43c (Rigaku OD, 2015)'
_computing_data_collection 'CrysAlisPro 1.171.38.43c (Rigaku OD, 2015)'
_computing_data_reduction 'CrysAlisPro 1.171.38.43c (Rigaku OD, 2015)'
_computing_molecular_graphics 'Mercury (Macrae et al., 2008)'
_computing_publication_material 'SHELXL-2014/7 (Sheldrick, 2015)'
_computing_structure_refinement 'SHELXL (Sheldrick, 2015)'
_computing_structure_solution 'SHELXT (Sheldrick, 2015)'
_diffrn_ambient_environment air
_diffrn_ambient_temperature 295(2)
_diffrn_detector 'CCD plate'
_diffrn_detector_area_resol_mean 16.2413
_diffrn_detector_type Eos
_diffrn_measured_fraction_theta_full 0.996
_diffrn_measured_fraction_theta_max 0.932
_diffrn_measurement_device 'four-circle diffractometer'
_diffrn_measurement_device_type 'Xcalibur, Eos'
_diffrn_radiation_monochromator graphite
_diffrn_radiation_probe x-ray
_diffrn_radiation_type 'Mo K\a'
_diffrn_radiation_wavelength 0.71073
_diffrn_reflns_av_R_equivalents 0.0208
_diffrn_reflns_av_unetI/netI 0.0257
_diffrn_reflns_Laue_measured_fraction_full 0.996
_diffrn_reflns_Laue_measured_fraction_max 0.932
_diffrn_reflns_limit_h_max 10
_diffrn_reflns_limit_h_min -9
_diffrn_reflns_limit_k_max 13
_diffrn_reflns_limit_k_min -13
_diffrn_reflns_limit_l_max 36
_diffrn_reflns_limit_l_min -29
_diffrn_reflns_number 14123
_diffrn_reflns_point_group_measured_fraction_full 0.988
_diffrn_reflns_point_group_measured_fraction_max 0.901
_diffrn_reflns_theta_full 25.000
_diffrn_reflns_theta_max 27.069
_diffrn_reflns_theta_min 3.136
_diffrn_source 'fine-focus sealed X-ray tube'
_diffrn_source_type 'Enhance (Mo) X-ray Source'
_exptl_absorpt_coefficient_mu 0.102
_exptl_absorpt_correction_T_max 1.00000
_exptl_absorpt_correction_T_min 0.74233
_exptl_absorpt_correction_type multi-scan
_exptl_absorpt_process_details
;
CrysAlisPro 1.171.38.46 (Rigaku Oxford Diffraction, 2015)
Empirical absorption correction using spherical harmonics,
 implemented in SCALE3 ABSPACK scaling algorithm.
;
_exptl_crystal_colour colourless
_exptl_crystal_density_diffrn 1.061
_exptl_crystal_description block
_exptl_crystal_F_000 912
_exptl_crystal_size_max 0.4
_exptl_crystal_size_mid 0.35
_exptl_crystal_size_min 0.15
_refine_diff_density_max 0.219
_refine_diff_density_min -0.135
_refine_diff_density_rms 0.029
_refine_ls_abs_structure_details
;
 Flack x determined using 1727 quotients [(I+)-(I-)]/[(I+)+(I-)]
 (Parsons, Flack and Wagner, Acta Cryst. B69 (2013) 249-259).
;
_refine_ls_abs_structure_Flack -0.10(4)
_refine_ls_extinction_coef 0.0101(17)
_refine_ls_extinction_expression Fc^*^=kFc[1+0.001xFc^2^\l^3^/sin(2\q)]^-1/4^
_refine_ls_extinction_method 'SHELXL-2014/7 (Sheldrick 2014'
_refine_ls_goodness_of_fit_ref 1.046
_refine_ls_hydrogen_treatment constr
_refine_ls_matrix_type full
_refine_ls_number_parameters 287
_refine_ls_number_reflns 5233
_refine_ls_number_restraints 0
_refine_ls_restrained_S_all 1.046
_refine_ls_R_factor_all 0.0486
_refine_ls_R_factor_gt 0.0400
_refine_ls_shift/su_max 0.001
_refine_ls_shift/su_mean 0.000
_refine_ls_structure_factor_coef Fsqd
_refine_ls_weighting_details 'w=1/[\s^2^(Fo^2^)+(0.0592P)^2^+0.2797P] where P=(Fo^2^+2Fc^2^)/3'
_refine_ls_weighting_scheme calc
_refine_ls_wR_factor_gt 0.1028
_refine_ls_wR_factor_ref 0.1096
_reflns_Friedel_coverage 0.699
_reflns_Friedel_fraction_full 0.976
_reflns_Friedel_fraction_max 0.859
_reflns_number_gt 4608
_reflns_number_total 5233
_reflns_threshold_expression 'I > 2\s(I)'
_cod_data_source_file jo8b03143_si_003.cif
_cod_data_source_block l
_cod_database_code 4033748
_shelx_shelxl_version_number 2014/7
_shelx_space_group_comment
;
The symmetry employed for this shelxl refinement is uniquely defined
by the following loop, which should always be used as a source of
symmetry information in preference to the above space-group names.
They are only intended as comments.
;

loop_
_space_group_symop_operation_xyz
'x, y, z'
'-x+1/2, -y, z+1/2'
'-x, y+1/2, -z+1/2'
'x+1/2, -y+1/2, -z'

loop_
_atom_site_label
_atom_site_type_symbol
_atom_site_fract_x
_atom_site_fract_y
_atom_site_fract_z
_atom_site_U_iso_or_equiv
_atom_site_adp_type
_atom_site_occupancy
_atom_site_site_symmetry_order
_atom_site_calc_flag
_atom_site_refinement_flags_posn
_atom_site_refinement_flags_adp
Si1 Si 0.25668(8) 0.18487(5) 0.63249(2) 0.03935(17) Uani 1 1 d . .
C1 C 0.3605(3) 0.33742(19) 0.63709(8) 0.0387(5) Uani 1 1 d . .
C2 C 0.2890(3) 0.4430(2) 0.61649(8) 0.0417(5) Uani 1 1 d . .
C3 C 0.2263(3) 0.5272(2) 0.59702(8) 0.0476(6) Uani 1 1 d . .
C4 C 0.1558(4) 0.6318(3) 0.57196(10) 0.0569(7) Uani 1 1 d . .
C5 C 0.0297(6) 0.5852(4) 0.53876(15) 0.1099(15) Uani 1 1 d . .
H5A H 0.0766 0.5282 0.5174 0.165 Uiso 1 1 calc R U
H5B H -0.0146 0.6526 0.5218 0.165 Uiso 1 1 calc R U
H5C H -0.0529 0.5452 0.5561 0.165 Uiso 1 1 calc R U
C6 C 0.0835(6) 0.7200(3) 0.60633(15) 0.0964(13) Uani 1 1 d . .
H6A H 0.0059 0.6781 0.6249 0.145 Uiso 1 1 calc R U
H6B H 0.0332 0.7858 0.5898 0.145 Uiso 1 1 calc R U
H6C H 0.1653 0.7523 0.6261 0.145 Uiso 1 1 calc R U
C7 C 0.2860(5) 0.6970(4) 0.54459(16) 0.1068(16) Uani 1 1 d . .
H7A H 0.3684 0.7229 0.5655 0.160 Uiso 1 1 calc R U
H7B H 0.2419 0.7670 0.5291 0.160 Uiso 1 1 calc R U
H7C H 0.3298 0.6421 0.5219 0.160 Uiso 1 1 calc R U
C8 C 0.4962(3) 0.3396(2) 0.66140(9) 0.0460(6) Uani 1 1 d . .
H8 H 0.5311 0.2636 0.6716 0.055 Uiso 1 1 calc R U
C9 C 0.6017(3) 0.4455(2) 0.67490(10) 0.0543(7) Uani 1 1 d . .
C10 C 0.5074(5) 0.5365(3) 0.70531(13) 0.0816(10) Uani 1 1 d . .
H10A H 0.4246 0.5732 0.6871 0.122 Uiso 1 1 calc R U
H10B H 0.5777 0.5990 0.7166 0.122 Uiso 1 1 calc R U
H10C H 0.4612 0.4939 0.7312 0.122 Uiso 1 1 calc R U
C11 C 0.7419(5) 0.3964(3) 0.70328(17) 0.1048(15) Uani 1 1 d . .
H11A H 0.7026 0.3515 0.7296 0.157 Uiso 1 1 calc R U
H11B H 0.8059 0.4634 0.7139 0.157 Uiso 1 1 calc R U
H11C H 0.8052 0.3434 0.6842 0.157 Uiso 1 1 calc R U
C12 C 0.6618(5) 0.5121(4) 0.63159(15) 0.0964(12) Uani 1 1 d . .
H12A H 0.7230 0.4567 0.6129 0.145 Uiso 1 1 calc R U
H12B H 0.7273 0.5798 0.6408 0.145 Uiso 1 1 calc R U
H12C H 0.5729 0.5416 0.6139 0.145 Uiso 1 1 calc R U
C13 C 0.1326(3) 0.1689(2) 0.57891(8) 0.0473(6) Uani 1 1 d . .
C14 C 0.0031(4) 0.2464(3) 0.57158(13) 0.0739(9) Uani 1 1 d . .
H14 H -0.0187 0.3077 0.5931 0.089 Uiso 1 1 calc R U
C15 C -0.0934(5) 0.2339(4) 0.53300(15) 0.0977(13) Uani 1 1 d . .
H15 H -0.1786 0.2869 0.5288 0.117 Uiso 1 1 calc R U
C16 C -0.0644(6) 0.1439(4) 0.50088(13) 0.0976(14) Uani 1 1 d . .
H16 H -0.1285 0.1364 0.4747 0.117 Uiso 1 1 calc R U
C17 C 0.0591(6) 0.0660(4) 0.50777(11) 0.0900(12) Uani 1 1 d . .
H17 H 0.0778 0.0038 0.4864 0.108 Uiso 1 1 calc R U
C18 C 0.1582(4) 0.0777(3) 0.54631(10) 0.0641(8) Uani 1 1 d . .
H18 H 0.2425 0.0237 0.5502 0.077 Uiso 1 1 calc R U
C19 C 0.4135(3) 0.0631(2) 0.63214(9) 0.0477(6) Uani 1 1 d . .
C20 C 0.5409(4) 0.0681(3) 0.60136(11) 0.0659(8) Uani 1 1 d . .
H20 H 0.5493 0.1342 0.5812 0.079 Uiso 1 1 calc R U
C21 C 0.6545(4) -0.0220(4) 0.59999(14) 0.0824(10) Uani 1 1 d . .
H21 H 0.7374 -0.0168 0.5787 0.099 Uiso 1 1 calc R U
C22 C 0.6466(5) -0.1184(3) 0.62949(17) 0.0919(12) Uani 1 1 d . .
H22 H 0.7238 -0.1792 0.6284 0.110 Uiso 1 1 calc R U
C23 C 0.5252(5) -0.1260(3) 0.66072(16) 0.0948(13) Uani 1 1 d . .
H23 H 0.5208 -0.1916 0.6813 0.114 Uiso 1 1 calc R U
C24 C 0.4076(4) -0.0362(3) 0.66215(12) 0.0676(8) Uani 1 1 d . .
H24 H 0.3246 -0.0429 0.6834 0.081 Uiso 1 1 calc R U
C25 C 0.1224(3) 0.1673(2) 0.68420(8) 0.0441(6) Uani 1 1 d . .
C26 C -0.0039(4) 0.0852(3) 0.68342(11) 0.0609(7) Uani 1 1 d . .
H26 H -0.0238 0.0412 0.6564 0.073 Uiso 1 1 calc R U
C27 C -0.1003(4) 0.0671(3) 0.72149(12) 0.0719(9) Uani 1 1 d . .
H27 H -0.1833 0.0111 0.7201 0.086 Uiso 1 1 calc R U
C28 C -0.0734(4) 0.1324(3) 0.76166(11) 0.0707(9) Uani 1 1 d . .
H28 H -0.1378 0.1201 0.7875 0.085 Uiso 1 1 calc R U
C29 C 0.0482(4) 0.2151(3) 0.76346(10) 0.0675(8) Uani 1 1 d . .
H29 H 0.0662 0.2597 0.7905 0.081 Uiso 1 1 calc R U
C30 C 0.1446(3) 0.2323(3) 0.72491(9) 0.0546(7) Uani 1 1 d . .
H30 H 0.2266 0.2892 0.7265 0.066 Uiso 1 1 calc R U

loop_
_atom_site_aniso_label
_atom_site_aniso_U_11
_atom_site_aniso_U_22
_atom_site_aniso_U_33
_atom_site_aniso_U_23
_atom_site_aniso_U_13
_atom_site_aniso_U_12
Si1 0.0424(3) 0.0353(3) 0.0403(3) 0.0032(3) -0.0057(3) -0.0005(3)
C1 0.0404(11) 0.0356(11) 0.0401(12) 0.0041(9) -0.0005(10) -0.0002(9)
C2 0.0418(13) 0.0383(12) 0.0450(12) 0.0021(10) 0.0005(10) -0.0029(10)
C3 0.0483(15) 0.0447(13) 0.0500(13) 0.0078(10) 0.0002(12) 0.0028(12)
C4 0.0589(16) 0.0525(15) 0.0592(16) 0.0197(13) 0.0059(13) 0.0143(13)
C5 0.118(3) 0.103(3) 0.108(3) 0.034(3) -0.052(3) 0.009(3)
C6 0.113(3) 0.073(2) 0.103(3) 0.018(2) 0.027(3) 0.039(2)
C7 0.103(3) 0.085(3) 0.132(3) 0.060(2) 0.049(3) 0.023(2)
C8 0.0465(13) 0.0374(12) 0.0539(14) 0.0020(10) -0.0058(12) 0.0006(10)
C9 0.0427(14) 0.0454(13) 0.0746(18) -0.0057(13) -0.0106(13) -0.0018(12)
C10 0.079(2) 0.0630(19) 0.103(3) -0.0246(19) -0.016(2) 0.0053(17)
C11 0.072(2) 0.071(2) 0.171(4) -0.022(2) -0.061(3) 0.007(2)
C12 0.080(2) 0.089(3) 0.120(3) 0.007(3) 0.012(2) -0.031(2)
C13 0.0528(15) 0.0449(13) 0.0441(13) 0.0063(11) -0.0095(11) -0.0094(12)
C14 0.073(2) 0.0662(19) 0.083(2) 0.0016(17) -0.0339(19) 0.0066(16)
C15 0.093(3) 0.091(3) 0.109(3) 0.022(2) -0.057(3) -0.004(2)
C16 0.111(3) 0.117(3) 0.065(2) 0.020(2) -0.042(2) -0.045(3)
C17 0.110(3) 0.107(3) 0.0527(18) -0.0160(19) -0.009(2) -0.041(3)
C18 0.0703(19) 0.0687(19) 0.0534(15) -0.0075(14) -0.0031(14) -0.0179(16)
C19 0.0546(14) 0.0358(11) 0.0527(13) -0.0026(11) -0.0101(13) 0.0040(11)
C20 0.0633(19) 0.0624(17) 0.0721(19) -0.0004(15) 0.0048(15) 0.0092(15)
C21 0.063(2) 0.084(2) 0.101(3) -0.017(2) -0.0007(19) 0.0199(18)
C22 0.078(2) 0.065(2) 0.133(3) -0.013(2) -0.013(3) 0.0290(19)
C23 0.104(3) 0.0492(18) 0.131(3) 0.021(2) -0.016(3) 0.023(2)
C24 0.0706(19) 0.0477(15) 0.084(2) 0.0128(14) -0.0065(17) 0.0069(15)
C25 0.0438(13) 0.0408(12) 0.0478(13) 0.0069(10) -0.0036(11) 0.0008(11)
C26 0.0610(17) 0.0586(16) 0.0632(17) -0.0002(14) 0.0021(14) -0.0143(14)
C27 0.0628(19) 0.0700(19) 0.083(2) 0.0068(17) 0.0105(17) -0.0199(16)
C28 0.0654(19) 0.083(2) 0.0641(19) 0.0140(17) 0.0180(16) -0.0013(17)
C29 0.072(2) 0.081(2) 0.0494(16) -0.0018(14) 0.0067(14) -0.0049(17)
C30 0.0551(15) 0.0580(15) 0.0507(14) 0.0015(12) -0.0004(13) -0.0067(13)

loop_
_atom_type_symbol
_atom_type_description
_atom_type_scat_dispersion_real
_atom_type_scat_dispersion_imag
_atom_type_scat_source
C C 0.0033 0.0016 'International Tables Vol C Tables 4.2.6.8 and 6.1.1.4'
H H 0.0000 0.0000 'International Tables Vol C Tables 4.2.6.8 and 6.1.1.4'
Si Si 0.0817 0.0704 'International Tables Vol C Tables 4.2.6.8 and 6.1.1.4'

loop_
_geom_angle_atom_site_label_1
_geom_angle_atom_site_label_2
_geom_angle_atom_site_label_3
_geom_angle
C13 Si1 C19 108.79(12)
C13 Si1 C25 107.91(11)
C19 Si1 C25 110.77(12)
C13 Si1 C1 113.47(11)
C19 Si1 C1 107.66(11)
C25 Si1 C1 108.26(11)
C8 C1 C2 124.0(2)
C8 C1 Si1 116.54(17)
C2 C1 Si1 119.37(16)
C3 C2 C1 176.1(3)
C2 C3 C4 177.5(3)
C3 C4 C6 109.8(2)
C3 C4 C5 109.1(3)
C6 C4 C5 110.2(3)
C3 C4 C7 109.0(3)
C6 C4 C7 109.2(3)
C5 C4 C7 109.6(3)
C4 C5 H5A 109.5
C4 C5 H5B 109.5
H5A C5 H5B 109.5
C4 C5 H5C 109.5
H5A C5 H5C 109.5
H5B C5 H5C 109.5
C4 C6 H6A 109.5
C4 C6 H6B 109.5
H6A C6 H6B 109.5
C4 C6 H6C 109.5
H6A C6 H6C 109.5
H6B C6 H6C 109.5
C4 C7 H7A 109.5
C4 C7 H7B 109.5
H7A C7 H7B 109.5
C4 C7 H7C 109.5
H7A C7 H7C 109.5
H7B C7 H7C 109.5
C1 C8 C9 130.5(2)
C1 C8 H8 114.8
C9 C8 H8 114.8
C8 C9 C12 110.5(3)
C8 C9 C11 108.7(2)
C12 C9 C11 110.3(3)
C8 C9 C10 109.8(2)
C12 C9 C10 108.9(3)
C11 C9 C10 108.7(3)
C9 C10 H10A 109.5
C9 C10 H10B 109.5
H10A C10 H10B 109.5
C9 C10 H10C 109.5
H10A C10 H10C 109.5
H10B C10 H10C 109.5
C9 C11 H11A 109.5
C9 C11 H11B 109.5
H11A C11 H11B 109.5
C9 C11 H11C 109.5
H11A C11 H11C 109.5
H11B C11 H11C 109.5
C9 C12 H12A 109.5
C9 C12 H12B 109.5
H12A C12 H12B 109.5
C9 C12 H12C 109.5
H12A C12 H12C 109.5
H12B C12 H12C 109.5
C18 C13 C14 117.1(3)
C18 C13 Si1 122.5(2)
C14 C13 Si1 120.2(2)
C15 C14 C13 121.3(3)
C15 C14 H14 119.4
C13 C14 H14 119.4
C16 C15 C14 120.5(4)
C16 C15 H15 119.8
C14 C15 H15 119.8
C17 C16 C15 119.2(3)
C17 C16 H16 120.4
C15 C16 H16 120.4
C16 C17 C18 121.1(4)
C16 C17 H17 119.5
C18 C17 H17 119.5
C13 C18 C17 120.8(4)
C13 C18 H18 119.6
C17 C18 H18 119.6
C24 C19 C20 117.0(3)
C24 C19 Si1 121.9(2)
C20 C19 Si1 121.2(2)
C21 C20 C19 121.8(3)
C21 C20 H20 119.1
C19 C20 H20 119.1
C22 C21 C20 120.4(4)
C22 C21 H21 119.8
C20 C21 H21 119.8
C21 C22 C23 119.8(3)
C21 C22 H22 120.1
C23 C22 H22 120.1
C22 C23 C24 120.5(3)
C22 C23 H23 119.7
C24 C23 H23 119.7
C19 C24 C23 120.5(3)
C19 C24 H24 119.8
C23 C24 H24 119.8
C30 C25 C26 116.7(2)
C30 C25 Si1 122.46(19)
C26 C25 Si1 120.9(2)
C27 C26 C25 122.0(3)
C27 C26 H26 119.0
C25 C26 H26 119.0
C26 C27 C28 119.7(3)
C26 C27 H27 120.1
C28 C27 H27 120.1
C29 C28 C27 119.9(3)
C29 C28 H28 120.1
C27 C28 H28 120.1
C28 C29 C30 119.8(3)
C28 C29 H29 120.1
C30 C29 H29 120.1
C25 C30 C29 121.9(3)
C25 C30 H30 119.1
C29 C30 H30 119.1

loop_
_geom_bond_atom_site_label_1
_geom_bond_atom_site_label_2
_geom_bond_distance
Si1 C13 1.869(2)
Si1 C19 1.875(2)
Si1 C25 1.877(3)
Si1 C1 1.888(2)
C1 C8 1.339(3)
C1 C2 1.430(3)
C2 C3 1.199(3)
C3 C4 1.477(3)
C4 C6 1.509(4)
C4 C5 1.515(5)
C4 C7 1.526(5)
C5 H5A 0.9600
C5 H5B 0.9600
C5 H5C 0.9600
C6 H6A 0.9600
C6 H6B 0.9600
C6 H6C 0.9600
C7 H7A 0.9600
C7 H7B 0.9600
C7 H7C 0.9600
C8 C9 1.510(3)
C8 H8 0.9300
C9 C12 1.528(5)
C9 C11 1.532(4)
C9 C10 1.544(4)
C10 H10A 0.9600
C10 H10B 0.9600
C10 H10C 0.9600
C11 H11A 0.9600
C11 H11B 0.9600
C11 H11C 0.9600
C12 H12A 0.9600
C12 H12B 0.9600
C12 H12C 0.9600
C13 C18 1.386(4)
C13 C14 1.396(4)
C14 C15 1.381(5)
C14 H14 0.9300
C15 C16 1.371(6)
C15 H15 0.9300
C16 C17 1.358(6)
C16 H16 0.9300
C17 C18 1.392(5)
C17 H17 0.9300
C18 H18 0.9300
C19 C24 1.388(4)
C19 C20 1.391(4)
C20 C21 1.373(4)
C20 H20 0.9300
C21 C22 1.355(5)
C21 H21 0.9300
C22 C23 1.362(6)
C22 H22 0.9300
C23 C24 1.395(5)
C23 H23 0.9300
C24 H24 0.9300
C25 C30 1.382(4)
C25 C26 1.392(4)
C26 C27 1.376(4)
C26 H26 0.9300
C27 C28 1.376(5)
C27 H27 0.9300
C28 C29 1.367(5)
C28 H28 0.9300
C29 C30 1.386(4)
C29 H29 0.9300
C30 H30 0.9300

loop_
_geom_torsion_atom_site_label_1
_geom_torsion_atom_site_label_2
_geom_torsion_atom_site_label_3
_geom_torsion_atom_site_label_4
_geom_torsion
C13 Si1 C1 C8 -152.87(19)
C19 Si1 C1 C8 -32.4(2)
C25 Si1 C1 C8 87.4(2)
C13 Si1 C1 C2 29.5(2)
C19 Si1 C1 C2 149.91(19)
C25 Si1 C1 C2 -90.3(2)
C2 C1 C8 C9 2.7(4)
Si1 C1 C8 C9 -174.9(2)
C1 C8 C9 C12 -59.4(4)
C1 C8 C9 C11 179.4(3)
C1 C8 C9 C10 60.7(4)
C19 Si1 C13 C18 1.2(3)
C25 Si1 C13 C18 -119.1(2)
C1 Si1 C13 C18 121.0(2)
C19 Si1 C13 C14 177.7(2)
C25 Si1 C13 C14 57.4(3)
C1 Si1 C13 C14 -62.5(3)
C18 C13 C14 C15 -1.2(5)
Si1 C13 C14 C15 -177.9(3)
C13 C14 C15 C16 0.4(6)
C14 C15 C16 C17 0.9(7)
C15 C16 C17 C18 -1.3(6)
C14 C13 C18 C17 0.8(4)
Si1 C13 C18 C17 177.4(2)
C16 C17 C18 C13 0.4(5)
C13 Si1 C19 C24 -108.1(2)
C25 Si1 C19 C24 10.4(3)
C1 Si1 C19 C24 128.5(2)
C13 Si1 C19 C20 71.5(2)
C25 Si1 C19 C20 -170.1(2)
C1 Si1 C19 C20 -51.9(2)
C24 C19 C20 C21 1.1(4)
Si1 C19 C20 C21 -178.5(3)
C19 C20 C21 C22 -1.0(5)
C20 C21 C22 C23 -0.1(6)
C21 C22 C23 C24 0.9(6)
C20 C19 C24 C23 -0.2(5)
Si1 C19 C24 C23 179.3(3)
C22 C23 C24 C19 -0.8(6)
C13 Si1 C25 C30 -144.8(2)
C19 Si1 C25 C30 96.2(2)
C1 Si1 C25 C30 -21.7(2)
C13 Si1 C25 C26 36.4(2)
C19 Si1 C25 C26 -82.6(2)
C1 Si1 C25 C26 159.6(2)
C30 C25 C26 C27 -1.4(4)
Si1 C25 C26 C27 177.4(2)
C25 C26 C27 C28 0.6(5)
C26 C27 C28 C29 0.4(5)
C27 C28 C29 C30 -0.5(5)
C26 C25 C30 C29 1.3(4)
Si1 C25 C30 C29 -177.5(2)
C28 C29 C30 C25 -0.4(5)
